data_4068695
loop_
_publ_author_name
'Miller, Adam D.'
'Johnson, Samuel A.'
'Tupper, Karl A.'
'McBee, Jennifer L.'
'Tilley, T. Don'

_publ_section_title
;
 Unsymmetrical Zirconacyclopentadienes from Isolated Zirconacyclopropenes
 with 1-Alkynylphosphine Ligands
;
_journal_issue 4
_journal_name_full Organometallics
_journal_page_first 1252
_journal_paper_doi 10.1021/om801040t
_journal_volume 28
_journal_year 2009
_chemical_formula_moiety 'C48 H58 P2 Zr2'
_chemical_formula_sum 'C48 H58 P2 Zr2'
_chemical_formula_weight 879.32
_chemical_name_systematic
; 
 ? 
;
_space_group_IT_number 15
_symmetry_cell_setting monoclinic
_symmetry_space_group_name_Hall '-C 2yc'
_symmetry_space_group_name_H-M 'C 1 2/c 1'
_atom_sites_solution_hydrogens geom
_atom_sites_solution_primary direct
_atom_sites_solution_secondary difmap
_audit_creation_method SHELXL-97
_cell_angle_alpha 90.00
_cell_angle_beta 112.552(2)
_cell_angle_gamma 90.00
_cell_formula_units_Z 4
_cell_length_a 22.707(3)
_cell_length_b 9.3642(13)
_cell_length_c 21.053(3)
_cell_measurement_reflns_used 3840
_cell_measurement_temperature 173(2)
_cell_measurement_theta_max 24.71
_cell_measurement_theta_min 3.41
_cell_volume 4134.2(10)
_computing_cell_refinement 'Bruker SMART'
_computing_data_collection 'Bruker SMART'
_computing_data_reduction 'Bruker SAINT'
_computing_molecular_graphics 'Bruker SHELXTL'
_computing_publication_material 'Bruker SHELXTL'
_computing_structure_refinement 'SHELXL-97 (Sheldrick, 1997)'
_computing_structure_solution 'SHELXS-97 (Sheldrick, 1990)'
_diffrn_ambient_temperature 173(2)
_diffrn_measured_fraction_theta_full 0.988
_diffrn_measured_fraction_theta_max 0.988
_diffrn_measurement_device_type 'CCD area detector'
_diffrn_measurement_method 'phi and omega scans'
_diffrn_radiation_monochromator graphite
_diffrn_radiation_source 'fine-focus sealed tube'
_diffrn_radiation_type MoK\a
_diffrn_radiation_wavelength 0.71073
_diffrn_reflns_av_R_equivalents 0.0498
_diffrn_reflns_av_sigmaI/netI 0.0547
_diffrn_reflns_limit_h_max 20
_diffrn_reflns_limit_h_min -26
_diffrn_reflns_limit_k_max 9
_diffrn_reflns_limit_k_min -10
_diffrn_reflns_limit_l_max 23
_diffrn_reflns_limit_l_min -24
_diffrn_reflns_number 9052
_diffrn_reflns_theta_full 24.71
_diffrn_reflns_theta_max 24.71
_diffrn_reflns_theta_min 3.36
_exptl_absorpt_coefficient_mu 0.614
_exptl_absorpt_correction_T_max 1.0000
_exptl_absorpt_correction_T_min 0.8719
_exptl_absorpt_correction_type empirical
_exptl_absorpt_process_details 'sadabs, 2004'
_exptl_crystal_colour yellow
_exptl_crystal_density_diffrn 1.413
_exptl_crystal_density_method 'not measured'
_exptl_crystal_description plate
_exptl_crystal_F_000 1824
_exptl_crystal_size_max .4
_exptl_crystal_size_mid .1
_exptl_crystal_size_min .1
_refine_diff_density_max 0.667
_refine_diff_density_min -0.423
_refine_diff_density_rms 0.073
_refine_ls_extinction_method none
_refine_ls_goodness_of_fit_ref 0.907
_refine_ls_hydrogen_treatment constr
_refine_ls_matrix_type full
_refine_ls_number_parameters 235
_refine_ls_number_reflns 3487
_refine_ls_number_restraints 0
_refine_ls_restrained_S_all 0.907
_refine_ls_R_factor_all 0.0444
_refine_ls_R_factor_gt 0.0315
_refine_ls_shift/su_max 0.000
_refine_ls_shift/su_mean 0.000
_refine_ls_structure_factor_coef Fsqd
_refine_ls_weighting_details 'calc w=1/[\s^2^(Fo^2^)+(0.0484P)^2^+0.0000P] where P=(Fo^2^+2Fc^2^)/3'
_refine_ls_weighting_scheme calc
_refine_ls_wR_factor_gt 0.0774
_refine_ls_wR_factor_ref 0.0799
_reflns_number_gt 2624
_reflns_number_total 3487
_reflns_threshold_expression >2sigma(I)
_cod_data_source_file om801040t_si_002.cif
_cod_data_source_block adam1m
_cod_depositor_comments
;
The following automatic conversions were performed:

'_symmetry_cell_setting' value 'Monoclinic' changed to 'monoclinic'
according to /home/saulius/struct/CIF-dictionaries/cif_core.dic
dictionary named 'cif_core.dic' version 2.4.2 from 2011-04-26.

Automatic conversion script
Id: cif_fix_values 1715 2011-07-08 13:25:40Z adriana 
;
_cod_original_sg_symbol_H-M C2/c
_cod_database_code 4068695

loop_
_symmetry_equiv_pos_as_xyz
'x, y, z'
'-x, y, -z+1/2'
'x+1/2, y+1/2, z'
'-x+1/2, y+1/2, -z+1/2'
'-x, -y, -z'
'x, -y, z-1/2'
'-x+1/2, -y+1/2, -z'
'x+1/2, -y+1/2, z-1/2'

loop_
_atom_site_label
_atom_site_type_symbol
_atom_site_fract_x
_atom_site_fract_y
_atom_site_fract_z
_atom_site_U_iso_or_equiv
_atom_site_adp_type
_atom_site_occupancy
_atom_site_symmetry_multiplicity
_atom_site_calc_flag
_atom_site_refinement_flags
Zr1 Zr 0.110535(13) 0.37357(3) 0.241737(13) 0.02010(11) Uani 1 1 d .
P2 P -0.00359(4) 0.24693(8) 0.15493(4) 0.01997(18) Uani 1 1 d .
C1 C 0.22836(15) 0.3141(4) 0.29292(18) 0.0409(9) Uani 1 1 d .
H1A H 0.2616 0.3723 0.3267 0.049 Uiso 1 1 calc R
C2 C 0.21142(15) 0.3188(4) 0.22151(18) 0.0400(9) Uani 1 1 d .
H2A H 0.2308 0.3807 0.1973 0.048 Uiso 1 1 calc R
C3 C 0.17020(16) 0.2061(4) 0.19241(16) 0.0355(8) Uani 1 1 d .
H3A H 0.1556 0.1759 0.1442 0.043 Uiso 1 1 calc R
C4 C 0.16316(15) 0.1269(4) 0.24588(16) 0.0335(8) Uani 1 1 d .
H4A H 0.1420 0.0340 0.2412 0.040 Uiso 1 1 calc R
C5 C 0.19993(15) 0.1942(4) 0.30781(16) 0.0369(9) Uani 1 1 d .
H5A H 0.2085 0.1565 0.3539 0.044 Uiso 1 1 calc R
C6 C 0.12569(18) 0.5758(4) 0.16538(19) 0.0416(9) Uani 1 1 d .
H6A H 0.1491 0.5682 0.1349 0.050 Uiso 1 1 calc R
C7 C 0.06088(15) 0.5588(3) 0.14627(16) 0.0310(8) Uani 1 1 d .
H7A H 0.0307 0.5372 0.0996 0.037 Uiso 1 1 calc R
C8 C 0.04412(15) 0.5963(3) 0.20082(16) 0.0272(7) Uani 1 1 d .
H8A H 0.0004 0.6091 0.1983 0.033 Uiso 1 1 calc R
C9 C 0.09982(16) 0.6379(3) 0.25634(17) 0.0336(8) Uani 1 1 d .
H9A H 0.1017 0.6863 0.2984 0.040 Uiso 1 1 calc R
C10 C 0.15077(16) 0.6218(4) 0.2338(2) 0.0443(9) Uani 1 1 d .
H10A H 0.1945 0.6554 0.2587 0.053 Uiso 1 1 calc R
C11 C 0.06558(13) 0.3135(3) 0.31904(13) 0.0195(6) Uani 1 1 d .
C12 C 0.11472(13) 0.3969(3) 0.34826(14) 0.0216(7) Uani 1 1 d .
C13 C 0.15042(14) 0.4712(3) 0.41323(14) 0.0238(7) Uani 1 1 d .
C14 C 0.12624(15) 0.5894(3) 0.43543(15) 0.0299(8) Uani 1 1 d .
H14A H 0.0854 0.6216 0.4090 0.036 Uiso 1 1 calc R
C15 C 0.16165(16) 0.6601(4) 0.49601(16) 0.0370(9) Uani 1 1 d .
H15A H 0.1444 0.7388 0.5096 0.044 Uiso 1 1 calc R
C16 C 0.22268(16) 0.6143(4) 0.53631(16) 0.0390(9) Uani 1 1 d .
H16A H 0.2463 0.6608 0.5772 0.047 Uiso 1 1 calc R
C17 C 0.24751(16) 0.4997(4) 0.51494(16) 0.0415(9) Uani 1 1 d .
H17A H 0.2885 0.4686 0.5415 0.050 Uiso 1 1 calc R
C18 C 0.21252(15) 0.4289(4) 0.45423(15) 0.0334(8) Uani 1 1 d .
H18A H 0.2307 0.3518 0.4405 0.040 Uiso 1 1 calc R
C19 C -0.00425(15) 0.0478(3) 0.16464(14) 0.0271(7) Uani 1 1 d .
H19A H 0.0210 0.0291 0.2134 0.033 Uiso 1 1 calc R
C20 C 0.02960(17) -0.0319(3) 0.12541(15) 0.0379(9) Uani 1 1 d .
H20A H 0.0278 -0.1327 0.1327 0.057 Uiso 1 1 calc R
H20B H 0.0733 -0.0019 0.1416 0.057 Uiso 1 1 calc R
H20C H 0.0090 -0.0114 0.0772 0.057 Uiso 1 1 calc R
C21 C -0.06973(16) -0.0181(4) 0.15047(16) 0.0374(8) Uani 1 1 d .
H21A H -0.0654 -0.1196 0.1570 0.056 Uiso 1 1 calc R
H21B H -0.0978 0.0022 0.1040 0.056 Uiso 1 1 calc R
H21C H -0.0871 0.0216 0.1816 0.056 Uiso 1 1 calc R
C22 C -0.03273(14) 0.2807(3) 0.06043(14) 0.0253(7) Uani 1 1 d .
H22A H -0.0451 0.3816 0.0548 0.030 Uiso 1 1 calc R
C23 C -0.09281(15) 0.1988(4) 0.01495(15) 0.0380(9) Uani 1 1 d .
H23A H -0.1037 0.2246 -0.0323 0.057 Uiso 1 1 calc R
H23B H -0.1275 0.2225 0.0284 0.057 Uiso 1 1 calc R
H23C H -0.0847 0.0980 0.0204 0.057 Uiso 1 1 calc R
C24 C 0.01972(15) 0.2673(4) 0.03208(14) 0.0332(8) Uani 1 1 d .
H24A H 0.0022 0.2861 -0.0165 0.050 Uiso 1 1 calc R
H24B H 0.0370 0.1724 0.0402 0.050 Uiso 1 1 calc R
H24C H 0.0529 0.3350 0.0547 0.050 Uiso 1 1 calc R

loop_
_atom_site_aniso_label
_atom_site_aniso_U_11
_atom_site_aniso_U_22
_atom_site_aniso_U_33
_atom_site_aniso_U_23
_atom_site_aniso_U_13
_atom_site_aniso_U_12
Zr1 0.01765(17) 0.02183(17) 0.02032(16) 0.00281(13) 0.00674(11) 0.00444(13)
P2 0.0250(4) 0.0183(4) 0.0158(3) -0.0001(3) 0.0070(3) 0.0014(3)
C1 0.0207(18) 0.053(2) 0.042(2) -0.0029(18) 0.0040(16) 0.0149(17)
C2 0.0241(19) 0.050(2) 0.051(2) 0.0062(18) 0.0201(17) 0.0139(17)
C3 0.036(2) 0.043(2) 0.0291(17) 0.0031(16) 0.0143(15) 0.0209(17)
C4 0.0311(19) 0.0318(19) 0.0380(18) 0.0057(16) 0.0137(15) 0.0185(15)
C5 0.0316(19) 0.048(2) 0.0294(18) 0.0086(16) 0.0101(15) 0.0286(17)
C6 0.049(2) 0.037(2) 0.050(2) 0.0204(17) 0.031(2) 0.0081(17)
C7 0.035(2) 0.0220(17) 0.0312(17) 0.0125(14) 0.0076(15) 0.0016(15)
C8 0.0215(17) 0.0165(17) 0.0436(19) 0.0123(14) 0.0124(15) 0.0072(12)
C9 0.047(2) 0.0191(18) 0.0328(17) -0.0004(14) 0.0131(16) -0.0017(15)
C10 0.0257(19) 0.034(2) 0.064(2) 0.0106(19) 0.0064(18) -0.0123(16)
C11 0.0191(16) 0.0188(15) 0.0191(14) 0.0038(12) 0.0058(12) 0.0053(13)
C12 0.0169(16) 0.0204(17) 0.0231(15) 0.0013(12) 0.0026(12) 0.0063(12)
C13 0.0207(16) 0.0284(19) 0.0211(15) 0.0004(13) 0.0068(13) -0.0045(13)
C14 0.0242(18) 0.035(2) 0.0300(17) -0.0042(14) 0.0095(14) -0.0057(14)
C15 0.038(2) 0.040(2) 0.0383(19) -0.0152(16) 0.0210(17) -0.0141(16)
C16 0.037(2) 0.052(2) 0.0230(16) -0.0084(17) 0.0055(15) -0.0147(18)
C17 0.029(2) 0.055(3) 0.0266(17) 0.0027(17) -0.0044(15) -0.0014(18)
C18 0.0285(19) 0.039(2) 0.0264(17) 0.0012(15) 0.0040(14) 0.0051(15)
C19 0.042(2) 0.0194(17) 0.0176(15) 0.0002(13) 0.0086(14) 0.0002(14)
C20 0.065(3) 0.0212(19) 0.0243(16) -0.0021(14) 0.0143(17) 0.0102(16)
C21 0.057(2) 0.0252(19) 0.0276(17) -0.0026(15) 0.0138(17) -0.0111(16)
C22 0.0314(18) 0.0250(18) 0.0191(15) 0.0030(13) 0.0091(13) 0.0027(14)
C23 0.044(2) 0.042(2) 0.0220(16) -0.0017(15) 0.0053(15) -0.0007(17)
C24 0.045(2) 0.035(2) 0.0219(16) 0.0045(14) 0.0162(15) 0.0058(16)

loop_
_atom_type_symbol
_atom_type_description
_atom_type_scat_dispersion_real
_atom_type_scat_dispersion_imag
_atom_type_scat_source
C C 0.0033 0.0016 'International Tables Vol C Tables 4.2.6.8 and 6.1.1.4'
H H 0.0000 0.0000 'International Tables Vol C Tables 4.2.6.8 and 6.1.1.4'
P P 0.1023 0.0942 'International Tables Vol C Tables 4.2.6.8 and 6.1.1.4'
Zr Zr -2.9673 0.5597 'International Tables Vol C Tables 4.2.6.8 and 6.1.1.4'

loop_
_geom_angle_atom_site_label_1
_geom_angle_atom_site_label_2
_geom_angle_atom_site_label_3
_geom_angle
_geom_angle_site_symmetry_1
_geom_angle_site_symmetry_3
C12 Zr1 C11 33.57(10) . .
C12 Zr1 C9 75.43(11) . .
C11 Zr1 C9 93.70(11) . .
C12 Zr1 C8 92.98(10) . .
C11 Zr1 C8 94.28(10) . .
C9 Zr1 C8 32.44(10) . .
C12 Zr1 C10 95.72(12) . .
C11 Zr1 C10 122.83(12) . .
C9 Zr1 C10 32.61(11) . .
C8 Zr1 C10 53.20(11) . .
C12 Zr1 C1 87.87(11) . .
C11 Zr1 C1 109.17(11) . .
C9 Zr1 C1 107.45(12) . .
C8 Zr1 C1 136.23(12) . .
C10 Zr1 C1 83.14(12) . .
C12 Zr1 C2 119.87(11) . .
C11 Zr1 C2 138.08(11) . .
C9 Zr1 C2 110.78(12) . .
C8 Zr1 C2 124.70(11) . .
C10 Zr1 C2 78.60(13) . .
C1 Zr1 C2 32.11(11) . .
C12 Zr1 C3 130.63(10) . .
C11 Zr1 C3 126.13(11) . .
C9 Zr1 C3 138.47(12) . .
C8 Zr1 C3 135.50(10) . .
C10 Zr1 C3 106.15(12) . .
C1 Zr1 C3 52.87(11) . .
C2 Zr1 C3 31.72(11) . .
C12 Zr1 C7 124.12(10) . .
C11 Zr1 C7 122.64(10) . .
C9 Zr1 C7 52.90(10) . .
C8 Zr1 C7 31.60(10) . .
C10 Zr1 C7 52.24(11) . .
C1 Zr1 C7 123.84(11) . .
C2 Zr1 C7 99.14(11) . .
C3 Zr1 C7 103.90(10) . .
C12 Zr1 C4 102.34(10) . .
C11 Zr1 C4 94.72(10) . .
C9 Zr1 C4 159.87(11) . .
C8 Zr1 C4 163.19(10) . .
C10 Zr1 C4 130.53(12) . .
C1 Zr1 C4 52.45(12) . .
C2 Zr1 C4 52.43(12) . .
C3 Zr1 C4 31.85(10) . .
C7 Zr1 C4 133.53(11) . .
C12 Zr1 C5 78.47(10) . .
C11 Zr1 C5 86.00(10) . .
C9 Zr1 C5 131.65(12) . .
C8 Zr1 C5 164.09(11) . .
C10 Zr1 C5 113.79(12) . .
C1 Zr1 C5 31.46(11) . .
C2 Zr1 C5 52.22(11) . .
C3 Zr1 C5 52.28(10) . .
C7 Zr1 C5 151.35(11) . .
C4 Zr1 C5 31.37(10) . .
C12 Zr1 C6 126.21(11) . .
C11 Zr1 C6 145.00(11) . .
C9 Zr1 C6 53.07(11) . .
C8 Zr1 C6 52.29(11) . .
C10 Zr1 C6 31.70(12) . .
C1 Zr1 C6 93.13(12) . .
C2 Zr1 C6 72.56(12) . .
C3 Zr1 C6 88.80(11) . .
C7 Zr1 C6 30.99(10) . .
C4 Zr1 C6 120.27(11) . .
C5 Zr1 C6 122.95(12) . .
C11 P2 C22 105.42(13) 2 .
C11 P2 C19 105.66(14) 2 .
C22 P2 C19 105.67(13) . .
C11 P2 Zr1 106.86(9) 2 .
C22 P2 Zr1 119.02(10) . .
C19 P2 Zr1 113.21(10) . .
C5 C1 C2 107.9(3) . .
C5 C1 Zr1 76.56(18) . .
C2 C1 Zr1 74.12(18) . .
C5 C1 H1A 125.4 . .
C2 C1 H1A 125.4 . .
Zr1 C1 H1A 125.4 . .
C3 C2 C1 108.1(3) . .
C3 C2 Zr1 74.24(18) . .
C1 C2 Zr1 73.77(19) . .
C3 C2 H2A 125.6 . .
C1 C2 H2A 125.6 . .
Zr1 C2 H2A 125.6 . .
C2 C3 C4 108.2(3) . .
C2 C3 Zr1 74.04(18) . .
C4 C3 Zr1 75.89(18) . .
C2 C3 H3A 125.4 . .
C4 C3 H3A 125.4 . .
Zr1 C3 H3A 125.4 . .
C5 C4 C3 107.3(3) . .
C5 C4 Zr1 74.49(19) . .
C3 C4 Zr1 72.27(18) . .
C5 C4 H4A 126.0 . .
C3 C4 H4A 126.0 . .
Zr1 C4 H4A 126.0 . .
C1 C5 C4 108.4(3) . .
C1 C5 Zr1 71.99(18) . .
C4 C5 Zr1 74.15(18) . .
C1 C5 H5A 125.6 . .
C4 C5 H5A 125.6 . .
Zr1 C5 H5A 125.6 . .
C7 C6 C10 107.7(3) . .
C7 C6 Zr1 73.48(18) . .
C10 C6 Zr1 71.62(19) . .
C7 C6 H6A 126.0 . .
C10 C6 H6A 126.0 . .
Zr1 C6 H6A 126.0 . .
C6 C7 C8 109.3(3) . .
C6 C7 Zr1 75.52(18) . .
C8 C7 Zr1 72.54(16) . .
C6 C7 H7A 125.1 . .
C8 C7 H7A 125.1 . .
Zr1 C7 H7A 125.1 . .
C7 C8 C9 108.2(3) . .
C7 C8 Zr1 75.85(17) . .
C9 C8 Zr1 73.53(17) . .
C7 C8 H8A 125.4 . .
C9 C8 H8A 125.4 . .
Zr1 C8 H8A 125.4 . .
C8 C9 C10 106.4(3) . .
C8 C9 Zr1 74.02(17) . .
C10 C9 Zr1 74.04(19) . .
C8 C9 H9A 126.3 . .
C10 C9 H9A 126.3 . .
Zr1 C9 H9A 126.3 . .
C6 C10 C9 108.4(3) . .
C6 C10 Zr1 76.7(2) . .
C9 C10 Zr1 73.34(18) . .
C6 C10 H10A 125.3 . .
C9 C10 H10A 125.3 . .
Zr1 C10 H10A 125.3 . .
C12 C11 P2 133.4(2) . 2
C12 C11 Zr1 69.87(17) . .
P2 C11 Zr1 155.36(15) 2 .
C11 C12 C13 141.9(3) . .
C11 C12 Zr1 76.55(17) . .
C13 C12 Zr1 141.4(2) . .
C14 C13 C18 116.8(3) . .
C14 C13 C12 122.7(3) . .
C18 C13 C12 120.4(3) . .
C15 C14 C13 121.6(3) . .
C15 C14 H14A 119.2 . .
C13 C14 H14A 119.2 . .
C16 C15 C14 120.4(3) . .
C16 C15 H15A 119.8 . .
C14 C15 H15A 119.8 . .
C17 C16 C15 118.9(3) . .
C17 C16 H16A 120.5 . .
C15 C16 H16A 120.5 . .
C16 C17 C18 121.1(3) . .
C16 C17 H17A 119.5 . .
C18 C17 H17A 119.5 . .
C17 C18 C13 121.2(3) . .
C17 C18 H18A 119.4 . .
C13 C18 H18A 119.4 . .
C20 C19 C21 110.6(3) . .
C20 C19 P2 113.7(2) . .
C21 C19 P2 115.3(2) . .
C20 C19 H19A 105.4 . .
C21 C19 H19A 105.4 . .
P2 C19 H19A 105.4 . .
C19 C20 H20A 109.5 . .
C19 C20 H20B 109.5 . .
H20A C20 H20B 109.5 . .
C19 C20 H20C 109.5 . .
H20A C20 H20C 109.5 . .
H20B C20 H20C 109.5 . .
C19 C21 H21A 109.5 . .
C19 C21 H21B 109.5 . .
H21A C21 H21B 109.5 . .
C19 C21 H21C 109.5 . .
H21A C21 H21C 109.5 . .
H21B C21 H21C 109.5 . .
C24 C22 C23 110.7(2) . .
C24 C22 P2 113.0(2) . .
C23 C22 P2 116.5(2) . .
C24 C22 H22A 105.1 . .
C23 C22 H22A 105.1 . .
P2 C22 H22A 105.1 . .
C22 C23 H23A 109.5 . .
C22 C23 H23B 109.5 . .
H23A C23 H23B 109.5 . .
C22 C23 H23C 109.5 . .
H23A C23 H23C 109.5 . .
H23B C23 H23C 109.5 . .
C22 C24 H24A 109.5 . .
C22 C24 H24B 109.5 . .
H24A C24 H24B 109.5 . .
C22 C24 H24C 109.5 . .
H24A C24 H24C 109.5 . .
H24B C24 H24C 109.5 . .

loop_
_geom_bond_atom_site_label_1
_geom_bond_atom_site_label_2
_geom_bond_distance
_geom_bond_site_symmetry_2
Zr1 C12 2.219(3) .
Zr1 C11 2.298(3) .
Zr1 C9 2.518(3) .
Zr1 C8 2.524(3) .
Zr1 C10 2.527(3) .
Zr1 C1 2.533(3) .
Zr1 C2 2.538(3) .
Zr1 C3 2.540(3) .
Zr1 C7 2.566(3) .
Zr1 C4 2.587(3) .
Zr1 C5 2.591(3) .
Zr1 C6 2.591(3) .
P2 C11 1.806(3) 2
P2 C22 1.867(3) .
P2 C19 1.876(3) .
C1 C5 1.390(5) .
C1 C2 1.402(5) .
C1 H1A 0.9800 .
C2 C3 1.388(5) .
C2 H2A 0.9800 .
C3 C4 1.407(5) .
C3 H3A 0.9800 .
C4 C5 1.400(5) .
C4 H4A 0.9800 .
C5 H5A 0.9800 .
C6 C7 1.378(4) .
C6 C10 1.399(5) .
C6 H6A 0.9800 .
C7 C8 1.386(4) .
C7 H7A 0.9800 .
C8 C9 1.408(4) .
C8 H8A 0.9800 .
C9 C10 1.416(5) .
C9 H9A 0.9800 .
C10 H10A 0.9800 .
C11 C12 1.307(4) .
C11 P2 1.806(3) 2
C12 C13 1.470(4) .
C13 C14 1.394(4) .
C13 C18 1.399(4) .
C14 C15 1.388(4) .
C14 H14A 0.9300 .
C15 C16 1.387(5) .
C15 H15A 0.9300 .
C16 C17 1.366(5) .
C16 H16A 0.9300 .
C17 C18 1.388(4) .
C17 H17A 0.9300 .
C18 H18A 0.9300 .
C19 C20 1.522(4) .
C19 C21 1.530(4) .
C19 H19A 0.9800 .
C20 H20A 0.9600 .
C20 H20B 0.9600 .
C20 H20C 0.9600 .
C21 H21A 0.9600 .
C21 H21B 0.9600 .
C21 H21C 0.9600 .
C22 C24 1.528(4) .
C22 C23 1.538(4) .
C22 H22A 0.9800 .
C23 H23A 0.9600 .
C23 H23B 0.9600 .
C23 H23C 0.9600 .
C24 H24A 0.9600 .
C24 H24B 0.9600 .
C24 H24C 0.9600 .

loop_
_geom_torsion_atom_site_label_1
_geom_torsion_atom_site_label_2
_geom_torsion_atom_site_label_3
_geom_torsion_atom_site_label_4
_geom_torsion
_geom_torsion_site_symmetry_1
_geom_torsion_site_symmetry_4
C12 Zr1 P2 C11 36.70(13) . 2
C11 Zr1 P2 C11 43.25(7) . 2
C9 Zr1 P2 C11 -46.10(13) . 2
C8 Zr1 P2 C11 -52.94(12) . 2
C10 Zr1 P2 C11 -79.93(15) . 2
C1 Zr1 P2 C11 149.66(16) . 2
C2 Zr1 P2 C11 -177.69(14) . 2
C3 Zr1 P2 C11 170.52(12) . 2
C7 Zr1 P2 C11 -84.79(13) . 2
C4 Zr1 P2 C11 138.70(12) . 2
C5 Zr1 P2 C11 123.60(13) . 2
C6 Zr1 P2 C11 -101.00(13) . 2
C12 Zr1 P2 C22 155.77(13) . .
C11 Zr1 P2 C22 162.32(13) . .
C9 Zr1 P2 C22 72.98(14) . .
C8 Zr1 P2 C22 66.13(13) . .
C10 Zr1 P2 C22 39.14(16) . .
C1 Zr1 P2 C22 -91.27(17) . .
C2 Zr1 P2 C22 -58.62(15) . .
C3 Zr1 P2 C22 -70.41(13) . .
C7 Zr1 P2 C22 34.28(14) . .
C4 Zr1 P2 C22 -102.23(13) . .
C5 Zr1 P2 C22 -117.33(14) . .
C6 Zr1 P2 C22 18.07(14) . .
C12 Zr1 P2 C19 -79.20(13) . .
C11 Zr1 P2 C19 -72.66(12) . .
C9 Zr1 P2 C19 -162.00(13) . .
C8 Zr1 P2 C19 -168.85(13) . .
C10 Zr1 P2 C19 164.17(15) . .
C1 Zr1 P2 C19 33.76(17) . .
C2 Zr1 P2 C19 66.40(14) . .
C3 Zr1 P2 C19 54.62(13) . .
C7 Zr1 P2 C19 159.31(13) . .
C4 Zr1 P2 C19 22.80(12) . .
C5 Zr1 P2 C19 7.69(13) . .
C6 Zr1 P2 C19 143.10(13) . .
C12 Zr1 C1 C5 71.2(2) . .
C11 Zr1 C1 C5 44.8(2) . .
C9 Zr1 C1 C5 145.2(2) . .
C8 Zr1 C1 C5 163.27(18) . .
C10 Zr1 C1 C5 167.2(2) . .
C2 Zr1 C1 C5 -113.3(3) . .
C3 Zr1 C1 C5 -76.5(2) . .
C7 Zr1 C1 C5 -158.21(19) . .
C4 Zr1 C1 C5 -36.17(19) . .
C6 Zr1 C1 C5 -162.7(2) . .
C12 Zr1 C1 C2 -175.5(2) . .
C11 Zr1 C1 C2 158.1(2) . .
C9 Zr1 C1 C2 -101.5(2) . .
C8 Zr1 C1 C2 -83.4(3) . .
C10 Zr1 C1 C2 -79.5(2) . .
C3 Zr1 C1 C2 36.8(2) . .
C7 Zr1 C1 C2 -44.9(3) . .
C4 Zr1 C1 C2 77.2(2) . .
C5 Zr1 C1 C2 113.3(3) . .
C6 Zr1 C1 C2 -49.3(2) . .
C5 C1 C2 C3 2.9(4) . .
Zr1 C1 C2 C3 -66.9(2) . .
C5 C1 C2 Zr1 69.8(2) . .
C12 Zr1 C2 C3 119.9(2) . .
C11 Zr1 C2 C3 82.9(2) . .
C9 Zr1 C2 C3 -155.36(19) . .
C8 Zr1 C2 C3 -122.0(2) . .
C10 Zr1 C2 C3 -150.0(2) . .
C1 Zr1 C2 C3 114.7(3) . .
C7 Zr1 C2 C3 -101.7(2) . .
C4 Zr1 C2 C3 37.46(19) . .
C5 Zr1 C2 C3 77.4(2) . .
C6 Zr1 C2 C3 -117.8(2) . .
C12 Zr1 C2 C1 5.2(3) . .
C11 Zr1 C2 C1 -31.8(3) . .
C9 Zr1 C2 C1 89.9(2) . .
C8 Zr1 C2 C1 123.3(2) . .
C10 Zr1 C2 C1 95.3(2) . .
C3 Zr1 C2 C1 -114.7(3) . .
C7 Zr1 C2 C1 143.6(2) . .
C4 Zr1 C2 C1 -77.3(2) . .
C5 Zr1 C2 C1 -37.3(2) . .
C6 Zr1 C2 C1 127.5(3) . .
C1 C2 C3 C4 -2.3(4) . .
Zr1 C2 C3 C4 -68.8(2) . .
C1 C2 C3 Zr1 66.6(2) . .
C12 Zr1 C3 C2 -81.9(2) . .
C11 Zr1 C3 C2 -124.8(2) . .
C9 Zr1 C3 C2 36.0(3) . .
C8 Zr1 C3 C2 84.2(2) . .
C10 Zr1 C3 C2 30.7(2) . .
C1 Zr1 C3 C2 -37.3(2) . .
C7 Zr1 C3 C2 84.9(2) . .
C4 Zr1 C3 C2 -114.0(3) . .
C5 Zr1 C3 C2 -77.2(2) . .
C6 Zr1 C3 C2 57.6(2) . .
C12 Zr1 C3 C4 32.0(3) . .
C11 Zr1 C3 C4 -10.8(3) . .
C9 Zr1 C3 C4 150.00(19) . .
C8 Zr1 C3 C4 -161.84(19) . .
C10 Zr1 C3 C4 144.7(2) . .
C1 Zr1 C3 C4 76.7(2) . .
C2 Zr1 C3 C4 114.0(3) . .
C7 Zr1 C3 C4 -161.1(2) . .
C5 Zr1 C3 C4 36.8(2) . .
C6 Zr1 C3 C4 171.6(2) . .
C2 C3 C4 C5 0.8(3) . .
Zr1 C3 C4 C5 -66.8(2) . .
C2 C3 C4 Zr1 67.6(2) . .
C12 Zr1 C4 C5 -41.2(2) . .
C11 Zr1 C4 C5 -74.3(2) . .
C9 Zr1 C4 C5 40.1(4) . .
C8 Zr1 C4 C5 163.5(3) . .
C10 Zr1 C4 C5 67.5(3) . .
C1 Zr1 C4 C5 36.3(2) . .
C2 Zr1 C4 C5 77.1(2) . .
C3 Zr1 C4 C5 114.4(3) . .
C7 Zr1 C4 C5 140.1(2) . .
C6 Zr1 C4 C5 104.6(2) . .
C12 Zr1 C4 C3 -155.7(2) . .
C11 Zr1 C4 C3 171.2(2) . .
C9 Zr1 C4 C3 -74.4(4) . .
C8 Zr1 C4 C3 49.1(5) . .
C10 Zr1 C4 C3 -46.9(3) . .
C1 Zr1 C4 C3 -78.1(2) . .
C2 Zr1 C4 C3 -37.3(2) . .
C7 Zr1 C4 C3 25.7(3) . .
C5 Zr1 C4 C3 -114.4(3) . .
C6 Zr1 C4 C3 -9.8(2) . .
C2 C1 C5 C4 -2.4(4) . .
Zr1 C1 C5 C4 65.7(2) . .
C2 C1 C5 Zr1 -68.1(2) . .
C3 C4 C5 C1 1.0(4) . .
Zr1 C4 C5 C1 -64.3(2) . .
C3 C4 C5 Zr1 65.3(2) . .
C12 Zr1 C5 C1 -105.1(2) . .
C11 Zr1 C5 C1 -138.2(2) . .
C9 Zr1 C5 C1 -46.8(3) . .
C8 Zr1 C5 C1 -46.6(5) . .
C10 Zr1 C5 C1 -13.9(2) . .
C2 Zr1 C5 C1 38.1(2) . .
C3 Zr1 C5 C1 78.6(2) . .
C7 Zr1 C5 C1 40.0(3) . .
C4 Zr1 C5 C1 116.0(3) . .
C6 Zr1 C5 C1 20.8(3) . .
C12 Zr1 C5 C4 138.9(2) . .
C11 Zr1 C5 C4 105.9(2) . .
C9 Zr1 C5 C4 -162.76(19) . .
C8 Zr1 C5 C4 -162.6(3) . .
C10 Zr1 C5 C4 -129.9(2) . .
C1 Zr1 C5 C4 -116.0(3) . .
C2 Zr1 C5 C4 -77.8(2) . .
C3 Zr1 C5 C4 -37.4(2) . .
C7 Zr1 C5 C4 -76.0(3) . .
C6 Zr1 C5 C4 -95.2(2) . .
C12 Zr1 C6 C7 -97.5(2) . .
C11 Zr1 C6 C7 -56.5(3) . .
C9 Zr1 C6 C7 -77.6(2) . .
C8 Zr1 C6 C7 -36.52(19) . .
C10 Zr1 C6 C7 -115.6(3) . .
C1 Zr1 C6 C7 172.8(2) . .
C2 Zr1 C6 C7 147.8(2) . .
C3 Zr1 C6 C7 120.1(2) . .
C4 Zr1 C6 C7 125.3(2) . .
C5 Zr1 C6 C7 162.14(19) . .
C12 Zr1 C6 C10 18.1(3) . .
C11 Zr1 C6 C10 59.1(3) . .
C9 Zr1 C6 C10 38.0(2) . .
C8 Zr1 C6 C10 79.1(2) . .
C1 Zr1 C6 C10 -71.6(2) . .
C2 Zr1 C6 C10 -96.6(2) . .
C3 Zr1 C6 C10 -124.3(2) . .
C7 Zr1 C6 C10 115.6(3) . .
C4 Zr1 C6 C10 -119.1(2) . .
C5 Zr1 C6 C10 -82.3(2) . .
C10 C6 C7 C8 1.3(4) . .
Zr1 C6 C7 C8 65.2(2) . .
C10 C6 C7 Zr1 -63.9(2) . .
C12 Zr1 C7 C6 105.0(2) . .
C11 Zr1 C7 C6 145.4(2) . .
C9 Zr1 C7 C6 78.2(2) . .
C8 Zr1 C7 C6 116.0(3) . .
C10 Zr1 C7 C6 36.8(2) . .
C1 Zr1 C7 C6 -8.6(3) . .
C2 Zr1 C7 C6 -31.0(2) . .
C3 Zr1 C7 C6 -63.0(2) . .
C4 Zr1 C7 C6 -76.6(3) . .
C5 Zr1 C7 C6 -32.5(3) . .
C12 Zr1 C7 C8 -11.1(2) . .
C11 Zr1 C7 C8 29.3(2) . .
C9 Zr1 C7 C8 -37.82(19) . .
C10 Zr1 C7 C8 -79.2(2) . .
C1 Zr1 C7 C8 -124.69(19) . .
C2 Zr1 C7 C8 -147.01(19) . .
C3 Zr1 C7 C8 -179.05(19) . .
C4 Zr1 C7 C8 167.33(18) . .
C5 Zr1 C7 C8 -148.5(2) . .
C6 Zr1 C7 C8 -116.0(3) . .
C6 C7 C8 C9 -0.2(3) . .
Zr1 C7 C8 C9 67.0(2) . .
C6 C7 C8 Zr1 -67.2(2) . .
C12 Zr1 C8 C7 170.82(19) . .
C11 Zr1 C8 C7 -155.56(19) . .
C9 Zr1 C8 C7 114.3(3) . .
C10 Zr1 C8 C7 75.9(2) . .
C1 Zr1 C8 C7 80.8(2) . .
C2 Zr1 C8 C7 40.8(2) . .
C3 Zr1 C8 C7 1.3(3) . .
C4 Zr1 C8 C7 -33.4(4) . .
C5 Zr1 C8 C7 114.0(4) . .
C6 Zr1 C8 C7 35.79(19) . .
C12 Zr1 C8 C9 56.5(2) . .
C11 Zr1 C8 C9 90.2(2) . .
C10 Zr1 C8 C9 -38.4(2) . .
C1 Zr1 C8 C9 -33.5(3) . .
C2 Zr1 C8 C9 -73.4(2) . .
C3 Zr1 C8 C9 -113.0(2) . .
C7 Zr1 C8 C9 -114.3(3) . .
C4 Zr1 C8 C9 -147.6(3) . .
C5 Zr1 C8 C9 -0.3(5) . .
C6 Zr1 C8 C9 -78.5(2) . .
C7 C8 C9 C10 -1.0(3) . .
Zr1 C8 C9 C10 67.5(2) . .
C7 C8 C9 Zr1 -68.5(2) . .
C12 Zr1 C9 C8 -120.6(2) . .
C11 Zr1 C9 C8 -92.16(19) . .
C10 Zr1 C9 C8 112.7(3) . .
C1 Zr1 C9 C8 156.41(19) . .
C2 Zr1 C9 C8 122.6(2) . .
C3 Zr1 C9 C8 103.2(2) . .
C7 Zr1 C9 C8 36.79(18) . .
C4 Zr1 C9 C8 153.3(3) . .
C5 Zr1 C9 C8 179.91(18) . .
C6 Zr1 C9 C8 75.9(2) . .
C12 Zr1 C9 C10 126.7(2) . .
C11 Zr1 C9 C10 155.1(2) . .
C8 Zr1 C9 C10 -112.7(3) . .
C1 Zr1 C9 C10 43.7(2) . .
C2 Zr1 C9 C10 9.8(2) . .
C3 Zr1 C9 C10 -9.5(3) . .
C7 Zr1 C9 C10 -76.0(2) . .
C4 Zr1 C9 C10 40.5(4) . .
C5 Zr1 C9 C10 67.2(2) . .
C6 Zr1 C9 C10 -36.9(2) . .
C7 C6 C10 C9 -2.0(4) . .
Zr1 C6 C10 C9 -67.1(2) . .
C7 C6 C10 Zr1 65.1(2) . .
C8 C9 C10 C6 1.8(4) . .
Zr1 C9 C10 C6 69.3(2) . .
C8 C9 C10 Zr1 -67.5(2) . .
C12 Zr1 C10 C6 -165.4(2) . .
C11 Zr1 C10 C6 -144.2(2) . .
C9 Zr1 C10 C6 -114.1(3) . .
C8 Zr1 C10 C6 -76.0(2) . .
C1 Zr1 C10 C6 107.4(2) . .
C2 Zr1 C10 C6 75.2(2) . .
C3 Zr1 C10 C6 59.3(2) . .
C7 Zr1 C10 C6 -35.97(19) . .
C4 Zr1 C10 C6 83.0(2) . .
C5 Zr1 C10 C6 114.7(2) . .
C12 Zr1 C10 C9 -51.3(2) . .
C11 Zr1 C10 C9 -30.0(2) . .
C8 Zr1 C10 C9 38.16(19) . .
C1 Zr1 C10 C9 -138.4(2) . .
C2 Zr1 C10 C9 -170.7(2) . .
C3 Zr1 C10 C9 173.46(19) . .
C7 Zr1 C10 C9 78.2(2) . .
C4 Zr1 C10 C9 -162.88(17) . .
C5 Zr1 C10 C9 -131.2(2) . .
C6 Zr1 C10 C9 114.1(3) . .
C9 Zr1 C11 C12 -56.42(19) . .
C8 Zr1 C11 C12 -88.94(19) . .
C10 Zr1 C11 C12 -40.7(2) . .
C1 Zr1 C11 C12 53.5(2) . .
C2 Zr1 C11 C12 70.7(2) . .
C3 Zr1 C11 C12 111.0(2) . .
C7 Zr1 C11 C12 -103.86(19) . .
C4 Zr1 C11 C12 105.27(19) . .
C5 Zr1 C11 C12 75.11(19) . .
C6 Zr1 C11 C12 -73.2(3) . .
C12 Zr1 C11 P2 163.3(5) . 2
C9 Zr1 C11 P2 106.8(4) . 2
C8 Zr1 C11 P2 74.3(4) . 2
C10 Zr1 C11 P2 122.5(4) . 2
C1 Zr1 C11 P2 -143.3(4) . 2
C2 Zr1 C11 P2 -126.0(4) . 2
C3 Zr1 C11 P2 -85.8(4) . 2
C7 Zr1 C11 P2 59.4(4) . 2
C4 Zr1 C11 P2 -91.5(4) . 2
C5 Zr1 C11 P2 -121.6(4) . 2
C6 Zr1 C11 P2 90.1(4) . 2
P2 C11 C12 C13 6.3(6) 2 .
Zr1 C11 C12 C13 176.8(4) . .
P2 C11 C12 Zr1 -170.5(3) 2 .
C9 Zr1 C12 C11 120.8(2) . .
C8 Zr1 C12 C11 93.25(19) . .
C10 Zr1 C12 C11 146.55(19) . .
C1 Zr1 C12 C11 -130.56(19) . .
C2 Zr1 C12 C11 -133.33(19) . .
C3 Zr1 C12 C11 -96.4(2) . .
C7 Zr1 C12 C11 99.0(2) . .
C4 Zr1 C12 C11 -79.79(19) . .
C5 Zr1 C12 C11 -100.3(2) . .
C6 Zr1 C12 C11 137.11(19) . .
C11 Zr1 C12 C13 -176.8(4) . .
C9 Zr1 C12 C13 -56.0(3) . .
C8 Zr1 C12 C13 -83.5(3) . .
C10 Zr1 C12 C13 -30.3(3) . .
C1 Zr1 C12 C13 52.6(3) . .
C2 Zr1 C12 C13 49.9(4) . .
C3 Zr1 C12 C13 86.8(4) . .
C7 Zr1 C12 C13 -77.8(3) . .
C4 Zr1 C12 C13 103.4(3) . .
C5 Zr1 C12 C13 82.9(3) . .
C6 Zr1 C12 C13 -39.7(4) . .
C11 C12 C13 C14 -71.1(5) . .
Zr1 C12 C13 C14 103.8(4) . .
C11 C12 C13 C18 112.0(5) . .
Zr1 C12 C13 C18 -73.0(4) . .
C18 C13 C14 C15 -1.2(5) . .
C12 C13 C14 C15 -178.1(3) . .
C13 C14 C15 C16 0.0(5) . .
C14 C15 C16 C17 0.8(5) . .
C15 C16 C17 C18 -0.4(5) . .
C16 C17 C18 C13 -0.8(5) . .
C14 C13 C18 C17 1.5(5) . .
C12 C13 C18 C17 178.5(3) . .
C11 P2 C19 C20 162.3(2) 2 .
C22 P2 C19 C20 50.8(3) . .
Zr1 P2 C19 C20 -81.1(2) . .
C11 P2 C19 C21 33.1(2) 2 .
C22 P2 C19 C21 -78.4(2) . .
Zr1 P2 C19 C21 149.70(18) . .
C11 P2 C22 C24 165.2(2) 2 .
C19 P2 C22 C24 -83.2(2) . .
Zr1 P2 C22 C24 45.4(2) . .
C11 P2 C22 C23 -64.9(3) 2 .
C19 P2 C22 C23 46.7(3) . .
Zr1 P2 C22 C23 175.30(19) . .
